data_4302205
loop_
_publ_author_name
'G. Manzoni de Oliveira'
'Eliandro Faoro'
'E. Schulz Lang'

_publ_section_title
;
New Aryltellurenyl Iodides with Uncommon Valences: Synthetic and Structural
Characteristics of [RTeTeI2R], [R2TeTeR2][Te4I14], and [RTe(I)I2] (R =
2,6-Dimethoxyphenyl)
;
_journal_name_full 'Inorganic Chemistry'
_journal_page_first 4607
_journal_page_last 4609
_journal_paper_doi 10.1021/ic900193k
_journal_volume 48
_journal_year 2009
_chemical_formula_moiety 'C8 H9 I3 O2 Te'
_chemical_formula_sum 'C8 H9 I3 O2 Te'
_chemical_formula_weight 645.45
_chemical_name_common RTe(I)I2
_chemical_name_systematic
;
 RTe(I)I2
;
_space_group_IT_number 2
_symmetry_cell_setting triclinic
_symmetry_space_group_name_Hall '-P 1'
_symmetry_space_group_name_H-M 'P -1'
_atom_sites_solution_hydrogens geom
_atom_sites_solution_primary direct
_atom_sites_solution_secondary difmap
_audit_conform_dict_location ftp://ftp.iucr.org/pub/cif_core.dic
_audit_conform_dict_name cif_core.dic
_audit_conform_dict_version 2.3
_audit_creation_date 2009-01-16T19:41:39-00:00
_audit_creation_method 'WinGX routine CIF_UPDATE'
_cell_angle_alpha 73.550(5)
_cell_angle_beta 80.002(5)
_cell_angle_gamma 62.359(5)
_cell_formula_units_Z 2
_cell_length_a 9.110(5)
_cell_length_b 9.529(5)
_cell_length_c 9.681(5)
_cell_measurement_reflns_used 2956
_cell_measurement_temperature 293(2)
_cell_measurement_theta_max 24.85
_cell_measurement_theta_min 2.48
_cell_volume 713.1(7)
_computing_cell_refinement 'Bruker SAINT'
_computing_data_collection 'Bruker APEX II/BIS/COSMO'
_computing_data_reduction 'Bruker SADABS'
_computing_molecular_graphics 'CRYSTAL IMPACT DIAMOND 3'
_computing_publication_material 'WINGX publication routines (Farrugia, 1999)'
_computing_structure_refinement 'SHELXL-97 (Sheldrick, 1997)'
_computing_structure_solution 'Bruker SHELXS-97 (Sheldrick, 1997)'
_diffrn_ambient_temperature 293(2)
_diffrn_measured_fraction_theta_full 0.991
_diffrn_measured_fraction_theta_max 0.991
_diffrn_measurement_device_type 'CCD area detector'
_diffrn_measurement_method 'phi and omega scans'
_diffrn_radiation_monochromator graphite
_diffrn_radiation_type MoK\a
_diffrn_radiation_wavelength 0.71073
_diffrn_reflns_av_R_equivalents 0.0342
_diffrn_reflns_av_unetI/netI 0.0369
_diffrn_reflns_limit_h_max 12
_diffrn_reflns_limit_h_min -12
_diffrn_reflns_limit_k_max 12
_diffrn_reflns_limit_k_min -12
_diffrn_reflns_limit_l_max 13
_diffrn_reflns_limit_l_min -12
_diffrn_reflns_number 13277
_diffrn_reflns_theta_full 28.77
_diffrn_reflns_theta_max 28.77
_diffrn_reflns_theta_min 2.2
_exptl_absorpt_coefficient_mu 8.557
_exptl_absorpt_correction_T_max 0.741
_exptl_absorpt_correction_T_min 0.629
_exptl_absorpt_correction_type gaussian
_exptl_absorpt_process_details SADABS
_exptl_crystal_colour red
_exptl_crystal_density_diffrn 3.006
_exptl_crystal_density_method 'not measured'
_exptl_crystal_description block
_exptl_crystal_F_000 568
_exptl_crystal_size_max 0.183
_exptl_crystal_size_mid 0.092
_exptl_crystal_size_min 0.082
_refine_diff_density_max 1.045
_refine_diff_density_min -1.236
_refine_diff_density_rms 0.171
_refine_ls_extinction_method none
_refine_ls_goodness_of_fit_ref 1.052
_refine_ls_hydrogen_treatment constr
_refine_ls_matrix_type full
_refine_ls_number_parameters 127
_refine_ls_number_reflns 3676
_refine_ls_number_restraints 0
_refine_ls_restrained_S_all 1.052
_refine_ls_R_factor_all 0.0517
_refine_ls_R_factor_gt 0.0336
_refine_ls_shift/su_max 0.001
_refine_ls_shift/su_mean 0
_refine_ls_structure_factor_coef Fsqd
_refine_ls_weighting_details 'calc w=1/[\s^2^(Fo^2^)+(0.0350P)^2^+0.0000P] where P=(Fo^2^+2Fc^2^)/3'
_refine_ls_weighting_scheme calc
_refine_ls_wR_factor_gt 0.071
_refine_ls_wR_factor_ref 0.08
_reflns_number_gt 2716
_reflns_number_total 3676
_reflns_threshold_expression >2sigma(I)
_cod_data_source_file ic900193k_si_002_3.cif
_cod_data_source_block compound3
_cod_depositor_comments
;
The following automatic conversions were performed:
'_symmetry_cell_setting' value 'Triclinic' changed to 'triclinic'
according to '/home/saulius/struct/CIF-dictionaries/cif_core.dic'
dictionary named 'cif_core.dic' version 2.4.1 from 2010-06-29.

Automatic conversion script
Id: cif_fix_enum 1527 2010-12-29 10:47:43Z saulius 
;
_cod_database_code 4302205

loop_
_symmetry_equiv_pos_as_xyz
'x, y, z'
'-x, -y, -z'

loop_
_atom_site_label
_atom_site_type_symbol
_atom_site_fract_x
_atom_site_fract_y
_atom_site_fract_z
_atom_site_U_iso_or_equiv
_atom_site_adp_type
_atom_site_occupancy
_atom_site_symmetry_multiplicity
_atom_site_calc_flag
_atom_site_refinement_flags
_atom_site_disorder_assembly
_atom_site_disorder_group
I2 I 0.45649(4) 0.70426(4) 0.53330(4) 0.04245(11) Uani 1 1 d . . .
Te1 Te 0.58027(4) 0.60458(4) 0.81040(4) 0.04178(11) Uani 1 1 d . . .
I3 I 0.31723(5) 0.76297(5) 0.24143(4) 0.05111(12) Uani 1 1 d . . .
I1 I 0.51889(6) 0.90997(5) 0.83114(5) 0.06419(15) Uani 1 1 d . . .
O2 O 0.8107(5) 0.7237(5) 0.5740(5) 0.0582(11) Uani 1 1 d . . .
O1 O 0.8414(5) 0.3366(5) 1.0049(5) 0.0569(11) Uani 1 1 d . . .
C13 C 1.1004(8) 0.3400(8) 0.8877(8) 0.0653(19) Uani 1 1 d . . .
H13 H 1.1653 0.2539 0.9585 0.078 Uiso 1 1 calc R . .
C12 C 0.9287(7) 0.3965(7) 0.8968(7) 0.0480(14) Uani 1 1 d . . .
C11 C 0.8378(6) 0.5251(7) 0.7877(6) 0.0413(13) Uani 1 1 d . . .
C15 C 1.0841(8) 0.5424(9) 0.6644(8) 0.0656(19) Uani 1 1 d . . .
H15 H 1.1369 0.5905 0.5894 0.079 Uiso 1 1 calc R . .
C16 C 0.9120(7) 0.5990(7) 0.6712(7) 0.0478(14) Uani 1 1 d . . .
C18 C 0.8780(9) 0.8126(9) 0.4615(7) 0.073(2) Uani 1 1 d . . .
H18C H 0.7911 0.8977 0.4012 0.11 Uiso 1 1 calc R . .
H18A H 0.96 0.7408 0.4049 0.11 Uiso 1 1 calc R . .
H18B H 0.9286 0.8596 0.5021 0.11 Uiso 1 1 calc R . .
C14 C 1.1731(8) 0.4135(10) 0.7718(9) 0.074(2) Uani 1 1 d . . .
H14 H 1.288 0.3738 0.7663 0.088 Uiso 1 1 calc R . .
C17 C 0.9284(9) 0.1934(8) 1.1094(8) 0.079(2) Uani 1 1 d . . .
H17B H 0.8506 0.1668 1.1787 0.118 Uiso 1 1 calc R . .
H17C H 0.9998 0.2113 1.1575 0.118 Uiso 1 1 calc R . .
H17A H 0.9939 0.1052 1.0629 0.118 Uiso 1 1 calc R . .

loop_
_atom_site_aniso_label
_atom_site_aniso_U_11
_atom_site_aniso_U_22
_atom_site_aniso_U_33
_atom_site_aniso_U_23
_atom_site_aniso_U_13
_atom_site_aniso_U_12
I2 0.0418(2) 0.0343(2) 0.0494(2) -0.00633(16) -0.00710(16) -0.01547(15)
Te1 0.03571(19) 0.0432(2) 0.0402(2) -0.00166(16) -0.00566(15) -0.01546(16)
I3 0.0555(2) 0.0389(2) 0.0589(3) 0.00204(18) -0.02292(19) -0.02154(18)
I1 0.0786(3) 0.0437(2) 0.0625(3) -0.0199(2) -0.0183(2) -0.0113(2)
O2 0.048(2) 0.059(3) 0.062(3) -0.010(2) 0.005(2) -0.024(2)
O1 0.056(2) 0.046(3) 0.057(3) 0.000(2) -0.023(2) -0.013(2)
C13 0.043(3) 0.062(4) 0.078(5) -0.025(4) -0.025(3) 0.000(3)
C12 0.039(3) 0.043(3) 0.059(4) -0.018(3) -0.017(3) -0.006(3)
C11 0.032(3) 0.045(3) 0.053(3) -0.021(3) -0.004(2) -0.015(2)
C15 0.044(4) 0.077(5) 0.085(5) -0.032(4) 0.003(3) -0.029(3)
C16 0.040(3) 0.052(4) 0.062(4) -0.024(3) -0.002(3) -0.023(3)
C18 0.077(5) 0.074(5) 0.067(5) -0.007(4) 0.014(4) -0.041(4)
C14 0.031(3) 0.104(6) 0.098(6) -0.055(5) -0.002(4) -0.023(4)
C17 0.089(5) 0.052(4) 0.072(5) 0.003(4) -0.026(4) -0.015(4)

loop_
_atom_type_symbol
_atom_type_description
_atom_type_scat_dispersion_real
_atom_type_scat_dispersion_imag
_atom_type_scat_source
C C 0.0033 0.0016 'International Tables Vol C Tables 4.2.6.8 and 6.1.1.4'
H H 0 0 'International Tables Vol C Tables 4.2.6.8 and 6.1.1.4'
O O 0.0106 0.006 'International Tables Vol C Tables 4.2.6.8 and 6.1.1.4'
Te Te -0.5308 1.6751 'International Tables Vol C Tables 4.2.6.8 and 6.1.1.4'
I I -0.4742 1.8119 'International Tables Vol C Tables 4.2.6.8 and 6.1.1.4'

loop_
_geom_angle_atom_site_label_1
_geom_angle_atom_site_label_2
_geom_angle_atom_site_label_3
_geom_angle
_geom_angle_site_symmetry_1
_geom_angle_site_symmetry_3
_geom_angle_publ_flag
Te1 I2 I3 171.153(18) . . ?
C11 Te1 I1 93.14(14) . . ?
C11 Te1 I2 108.50(15) . . ?
I1 Te1 I2 96.25(2) . . ?
C16 O2 C18 119.0(5) . . ?
C12 O1 C17 119.1(5) . . ?
C14 C13 C12 119.2(6) . . ?
O1 C12 C11 116.7(5) . . ?
O1 C12 C13 125.3(6) . . ?
C11 C12 C13 118.0(6) . . ?
C12 C11 C16 122.5(5) . . ?
C12 C11 Te1 115.7(4) . . ?
C16 C11 Te1 121.8(4) . . ?
C14 C15 C16 118.2(7) . . ?
O2 C16 C15 124.3(6) . . ?
O2 C16 C11 116.9(5) . . ?
C15 C16 C11 118.8(6) . . ?
C15 C14 C13 123.3(6) . . ?

loop_
_geom_bond_atom_site_label_1
_geom_bond_atom_site_label_2
_geom_bond_distance
_geom_bond_site_symmetry_2
_geom_bond_publ_flag
I2 Te1 2.8255(14) . ?
I2 I3 3.0980(15) . ?
Te1 C11 2.096(5) . ?
Te1 I1 2.7574(16) . ?
O2 C16 1.342(7) . ?
O2 C18 1.417(7) . ?
O1 C12 1.360(7) . ?
O1 C17 1.417(7) . ?
C13 C14 1.384(10) . ?
C13 C12 1.393(8) . ?
C12 C11 1.390(8) . ?
C11 C16 1.397(8) . ?
C15 C14 1.376(10) . ?
C15 C16 1.397(8) . ?
